data_7205194
loop_
_publ_author_name
'Hao, Yongjing'
'Wu, Biao'
'Li, Shaoguang'
'Jia, Chuandong'
'Huang, Xiaojuan'
'Yang, Xiao-Juan'

_publ_section_title
;
 Coordination polymers derived from a flexible bis(pyridylurea) ligand:
 conformational change of the ligand and structural diversity of the
 complexes
;
_journal_issue 1
_journal_name_full CrystEngComm
_journal_page_first 215
_journal_paper_doi 10.1039/c0ce00200c
_journal_volume 13
_journal_year 2011
_chemical_formula_sum 'C14 H24 Cu N6 O10 S'
_chemical_formula_weight 531.99
_chemical_name_systematic
;
?
;
_space_group_IT_number 52
_symmetry_cell_setting orthorhombic
_symmetry_space_group_name_Hall '-P 2a 2bc'
_symmetry_space_group_name_H-M 'P n n a'
_atom_sites_solution_hydrogens geom
_atom_sites_solution_primary direct
_atom_sites_solution_secondary difmap
_audit_creation_method SHELXL-97
_cell_angle_alpha 90.00
_cell_angle_beta 90.00
_cell_angle_gamma 90.00
_cell_formula_units_Z 8
_cell_length_a 18.861(5)
_cell_length_b 16.141(4)
_cell_length_c 13.487(4)
_cell_measurement_temperature 293(2)
_cell_volume 4105.9(19)
_computing_cell_refinement 'Bruker SMART'
_computing_data_collection 'Bruker SMART APEX II'
_computing_data_reduction 'Bruker SAINT'
_computing_structure_refinement 'SHELXL-97 (Sheldrick, 1997)'
_computing_structure_solution 'SHELXS-97 (Sheldrick, 1990)'
_diffrn_ambient_temperature 293(2)
_diffrn_measured_fraction_theta_full 0.995
_diffrn_measured_fraction_theta_max 0.995
_diffrn_measurement_device_type 'Bruker APEX II area detector'
_diffrn_measurement_method '\w scans'
_diffrn_radiation_monochromator graphite
_diffrn_radiation_source 'fine-focus sealed tube'
_diffrn_radiation_type MoK\a
_diffrn_radiation_wavelength 0.71073
_diffrn_reflns_av_R_equivalents 0.0836
_diffrn_reflns_av_sigmaI/netI 0.0650
_diffrn_reflns_limit_h_max 19
_diffrn_reflns_limit_h_min -23
_diffrn_reflns_limit_k_max 20
_diffrn_reflns_limit_k_min -20
_diffrn_reflns_limit_l_max 16
_diffrn_reflns_limit_l_min -16
_diffrn_reflns_number 22679
_diffrn_reflns_theta_full 26.62
_diffrn_reflns_theta_max 26.62
_diffrn_reflns_theta_min 1.86
_exptl_absorpt_coefficient_mu 1.233
_exptl_absorpt_correction_T_max 0.7905
_exptl_absorpt_correction_T_min 0.6382
_exptl_absorpt_correction_type multi-scan
_exptl_absorpt_process_details SADABS
_exptl_crystal_colour blue
_exptl_crystal_density_diffrn 1.721
_exptl_crystal_density_method 'not measured'
_exptl_crystal_description stick
_exptl_crystal_F_000 2200
_exptl_crystal_size_max 0.40
_exptl_crystal_size_mid 0.25
_exptl_crystal_size_min 0.20
_refine_diff_density_max 0.560
_refine_diff_density_min -0.431
_refine_diff_density_rms 0.083
_refine_ls_extinction_method none
_refine_ls_goodness_of_fit_ref 1.045
_refine_ls_hydrogen_treatment mixed
_refine_ls_matrix_type full
_refine_ls_number_parameters 314
_refine_ls_number_reflns 4299
_refine_ls_number_restraints 8
_refine_ls_restrained_S_all 1.048
_refine_ls_R_factor_all 0.0986
_refine_ls_R_factor_gt 0.0486
_refine_ls_shift/su_max 0.000
_refine_ls_shift/su_mean 0.000
_refine_ls_structure_factor_coef Fsqd
_refine_ls_weighting_details 'calc w=1/[\s^2^(Fo^2^)+(0.0641P)^2^+0.0000P] where P=(Fo^2^+2Fc^2^)/3'
_refine_ls_weighting_scheme calc
_refine_ls_wR_factor_gt 0.1190
_refine_ls_wR_factor_ref 0.1405
_reflns_number_gt 2552
_reflns_number_total 4299
_reflns_threshold_expression >2sigma(I)
_cod_data_source_file C0CE00200C.TXT
_cod_data_source_block CuSO4L
_cod_depositor_comments
;
The following automatic conversions were performed:
'_symmetry_cell_setting' value 'Orthorhombic' changed to 'orthorhombic'
according to '/home/saulius/struct/CIF-dictionaries/cif_core.dic'
dictionary named 'cif_core.dic' version 2.4.1 from
2010-06-29.

'_exptl_absorpt_correction_type' value 'Multi-scan' changed
to 'multi-scan' according to
'/home/saulius/struct/CIF-dictionaries/cif_core.dic' dictionary named
'cif_core.dic' version 2.4.1 from 2010-06-29.

Automatic conversion script
Id: cif_fix_enum 1555 2011-01-17 13:19:09Z saulius 
;
_cod_original_cell_volume 4106.0(18)
_cod_original_sg_symbol_H-M Pnna
_cod_database_code 7205194

loop_
_symmetry_equiv_pos_as_xyz
'x, y, z'
'-x+1/2, -y, z'
'-x+1/2, y+1/2, -z+1/2'
'x, -y+1/2, -z+1/2'
'-x, -y, -z'
'x-1/2, y, -z'
'x-1/2, -y-1/2, z-1/2'
'-x, y-1/2, z-1/2'

loop_
_atom_site_label
_atom_site_type_symbol
_atom_site_fract_x
_atom_site_fract_y
_atom_site_fract_z
_atom_site_U_iso_or_equiv
_atom_site_adp_type
_atom_site_occupancy
_atom_site_symmetry_multiplicity
_atom_site_calc_flag
_atom_site_refinement_flags
_atom_site_disorder_assembly
_atom_site_disorder_group
Cu Cu 0.26884(2) 0.76048(3) 0.57260(3) 0.03395(19) Uani 1 1 d . . .
S1 S 0.38108(7) 0.7500 0.7500 0.0316(4) Uani 1 2 d S . .
S2 S 0.15844(7) 0.7500 0.7500 0.0344(4) Uani 1 2 d S . .
O1 O 0.2157(2) 0.8985(3) 0.5697(4) 0.0802(13) Uani 1 1 d D . .
H1A H 0.212(3) 0.9491(16) 0.553(4) 0.080 Uiso 1 1 d D . .
H1B H 0.179(2) 0.896(3) 0.607(4) 0.080 Uiso 1 1 d D . .
O2 O 0.3261(2) 0.6122(3) 0.5652(3) 0.0732(12) Uani 1 1 d D . .
H2C H 0.356(2) 0.606(3) 0.515(3) 0.080 Uiso 1 1 d D . .
H2B H 0.353(2) 0.618(3) 0.619(3) 0.080 Uiso 1 1 d D . .
O3 O 0.33596(13) 0.79606(17) 0.67831(19) 0.0333(7) Uani 1 1 d . . .
O4 O 0.42461(15) 0.8101(2) 0.8024(2) 0.0479(8) Uani 1 1 d . . .
O5 O 0.20413(13) 0.71231(18) 0.67227(19) 0.0359(7) Uani 1 1 d . . .
O6 O 0.11539(14) 0.8155(2) 0.7069(2) 0.0522(9) Uani 1 1 d . . .
O7 O 0.39954(15) 0.90945(19) 0.1190(2) 0.0421(8) Uani 1 1 d . . .
O8 O 0.14172(15) 0.58066(19) 0.1305(2) 0.0456(8) Uani 1 1 d . . .
O9 O 0.1633(2) 0.9527(3) 0.8534(4) 0.0943(14) Uani 1 1 d D . .
H9C H 0.198(2) 0.921(3) 0.825(4) 0.080 Uiso 1 1 d D . .
H9B H 0.190(2) 0.995(2) 0.881(4) 0.080 Uiso 1 1 d D . .
O10 O 0.1226(2) 1.0299(3) 0.6771(4) 0.0869(13) Uani 1 1 d D . .
H10A H 0.1612(19) 1.058(3) 0.675(4) 0.080 Uiso 1 1 d D . .
H10B H 0.135(3) 1.019(4) 0.737(2) 0.080 Uiso 1 1 d D . .
N1 N 0.33685(16) 0.8008(2) 0.4696(2) 0.0309(8) Uani 1 1 d . . .
N2 N 0.47593(18) 0.8696(2) 0.2430(2) 0.0347(9) Uani 1 1 d . . .
H2A H 0.5200 0.8624 0.2566 0.042 Uiso 1 1 calc R . .
N3 N 0.51821(18) 0.9204(2) 0.0971(3) 0.0429(10) Uani 1 1 d . . .
H3 H 0.5596 0.9115 0.1216 0.052 Uiso 1 1 calc R . .
N4 N 0.20367(17) 0.7176(2) 0.4664(2) 0.0336(8) Uani 1 1 d . . .
N5 N 0.06447(18) 0.6250(2) 0.2513(2) 0.0349(9) Uani 1 1 d . . .
H5A H 0.0202 0.6306 0.2650 0.042 Uiso 1 1 calc R . .
N6 N 0.02415(17) 0.5593(2) 0.1121(2) 0.0383(9) Uani 1 1 d . . .
H6 H -0.0177 0.5649 0.1366 0.046 Uiso 1 1 calc R . .
C1 C 0.4062(2) 0.7816(3) 0.4710(3) 0.0346(10) Uani 1 1 d . . .
H1 H 0.4239 0.7522 0.5248 0.042 Uiso 1 1 calc R . .
C2 C 0.4517(2) 0.8032(3) 0.3968(3) 0.0324(10) Uani 1 1 d . . .
H2 H 0.4991 0.7878 0.4007 0.039 Uiso 1 1 calc R . .
C3 C 0.4280(2) 0.8480(2) 0.3161(3) 0.0286(9) Uani 1 1 d . . .
C4 C 0.3563(2) 0.8709(3) 0.3151(3) 0.0365(10) Uani 1 1 d . . .
H4 H 0.3379 0.9030 0.2639 0.044 Uiso 1 1 calc R . .
C5 C 0.3140(2) 0.8449(3) 0.3921(3) 0.0378(11) Uani 1 1 d . . .
H5 H 0.2662 0.8589 0.3900 0.045 Uiso 1 1 calc R . .
C6 C 0.4606(2) 0.9017(2) 0.1505(3) 0.0326(10) Uani 1 1 d . . .
C7 C 0.5119(2) 0.9556(3) -0.0014(3) 0.0396(11) Uani 1 1 d . . .
H7A H 0.4781 0.9234 -0.0395 0.048 Uiso 1 1 calc R . .
H7B H 0.5574 0.9523 -0.0347 0.048 Uiso 1 1 calc R . .
C8 C 0.2264(2) 0.6682(3) 0.3947(3) 0.0431(12) Uani 1 1 d . . .
H8A H 0.2746 0.6557 0.3934 0.052 Uiso 1 1 calc R . .
C9 C 0.1843(2) 0.6339(3) 0.3215(3) 0.0411(11) Uani 1 1 d . . .
H9A H 0.2031 0.5977 0.2747 0.049 Uiso 1 1 calc R . .
C10 C 0.1124(2) 0.6553(3) 0.3201(3) 0.0298(9) Uani 1 1 d . . .
C11 C 0.0888(2) 0.7078(2) 0.3943(3) 0.0309(9) Uani 1 1 d . . .
H11A H 0.0414 0.7238 0.3956 0.037 Uiso 1 1 calc R . .
C12 C 0.1338(2) 0.7365(3) 0.4654(3) 0.0332(10) Uani 1 1 d . . .
H12A H 0.1158 0.7703 0.5152 0.040 Uiso 1 1 calc R . .
C13 C 0.0812(2) 0.5863(3) 0.1625(3) 0.0335(10) Uani 1 1 d . . .
C14 C 0.0341(2) 0.5202(3) 0.0153(3) 0.0385(11) Uani 1 1 d . . .
H14A H 0.0715 0.4791 0.0192 0.046 Uiso 1 1 calc R . .
H14B H 0.0477 0.5616 -0.0332 0.046 Uiso 1 1 calc R . .

loop_
_atom_site_aniso_label
_atom_site_aniso_U_11
_atom_site_aniso_U_22
_atom_site_aniso_U_33
_atom_site_aniso_U_23
_atom_site_aniso_U_13
_atom_site_aniso_U_12
Cu 0.0205(3) 0.0634(4) 0.0180(3) -0.0002(2) -0.0003(2) -0.0070(2)
S1 0.0164(7) 0.0579(11) 0.0206(7) -0.0009(7) 0.000 0.000
S2 0.0162(7) 0.0673(12) 0.0198(7) -0.0027(7) 0.000 0.000
O1 0.057(3) 0.096(3) 0.087(3) -0.014(3) 0.021(2) 0.010(3)
O2 0.070(3) 0.100(3) 0.050(3) -0.002(2) 0.0023(19) 0.004(2)
O3 0.0247(15) 0.0511(19) 0.0242(15) 0.0001(13) -0.0060(12) -0.0028(13)
O4 0.0300(16) 0.078(2) 0.0361(18) 0.0014(16) -0.0098(14) -0.0170(16)
O5 0.0234(14) 0.062(2) 0.0228(15) -0.0047(14) 0.0051(12) -0.0057(14)
O6 0.0290(17) 0.093(3) 0.0349(18) -0.0003(18) -0.0085(14) 0.0190(17)
O7 0.0358(18) 0.064(2) 0.0264(16) 0.0078(15) 0.0012(13) -0.0060(15)
O8 0.0291(17) 0.066(2) 0.0413(19) -0.0166(16) -0.0014(14) -0.0034(15)
O9 0.081(3) 0.081(4) 0.121(4) -0.018(3) -0.004(3) 0.007(2)
O10 0.083(3) 0.095(4) 0.082(3) -0.018(3) -0.012(3) -0.007(3)
N1 0.0211(17) 0.051(2) 0.0202(17) 0.0018(16) 0.0002(14) -0.0016(16)
N2 0.0219(18) 0.054(2) 0.029(2) 0.0064(16) 0.0039(15) 0.0008(16)
N3 0.034(2) 0.055(2) 0.040(2) 0.0161(18) 0.0125(17) 0.0029(17)
N4 0.0216(17) 0.058(2) 0.0214(17) -0.0042(16) 0.0017(14) -0.0012(17)
N5 0.0232(18) 0.053(2) 0.0282(19) -0.0069(17) -0.0020(15) -0.0057(16)
N6 0.0257(19) 0.055(2) 0.035(2) -0.0128(18) -0.0049(16) -0.0018(16)
C1 0.021(2) 0.054(3) 0.029(2) 0.001(2) -0.0025(18) 0.000(2)
C2 0.020(2) 0.046(3) 0.031(2) 0.0006(19) -0.0030(17) -0.0005(18)
C3 0.021(2) 0.040(2) 0.025(2) -0.0071(18) 0.0039(17) -0.0048(18)
C4 0.032(2) 0.052(3) 0.026(2) 0.009(2) 0.0011(19) 0.005(2)
C5 0.020(2) 0.063(3) 0.030(2) 0.005(2) 0.0023(18) 0.004(2)
C6 0.037(2) 0.031(2) 0.030(2) 0.0007(18) 0.002(2) 0.0000(19)
C7 0.040(2) 0.043(3) 0.037(2) 0.002(2) 0.020(2) 0.002(2)
C8 0.022(2) 0.076(3) 0.031(2) -0.010(2) -0.0021(19) 0.006(2)
C9 0.031(2) 0.056(3) 0.036(3) -0.015(2) -0.001(2) 0.004(2)
C10 0.031(2) 0.036(2) 0.023(2) 0.0041(18) -0.0018(17) -0.0080(18)
C11 0.023(2) 0.042(3) 0.028(2) -0.0016(19) -0.0009(17) -0.0010(18)
C12 0.025(2) 0.048(3) 0.026(2) -0.0009(19) 0.0036(18) 0.0002(19)
C13 0.036(2) 0.035(2) 0.030(2) -0.0012(19) -0.006(2) -0.0023(19)
C14 0.037(3) 0.043(3) 0.035(3) -0.010(2) -0.010(2) -0.001(2)

loop_
_atom_type_symbol
_atom_type_description
_atom_type_scat_dispersion_real
_atom_type_scat_dispersion_imag
_atom_type_scat_source
C C 0.0033 0.0016 'International Tables Vol C Tables 4.2.6.8 and 6.1.1.4'
H H 0.0000 0.0000 'International Tables Vol C Tables 4.2.6.8 and 6.1.1.4'
N N 0.0061 0.0033 'International Tables Vol C Tables 4.2.6.8 and 6.1.1.4'
O O 0.0106 0.0060 'International Tables Vol C Tables 4.2.6.8 and 6.1.1.4'
S S 0.1246 0.1234 'International Tables Vol C Tables 4.2.6.8 and 6.1.1.4'
Cu Cu 0.3201 1.2651 'International Tables Vol C Tables 4.2.6.8 and 6.1.1.4'

loop_
_geom_angle_atom_site_label_1
_geom_angle_atom_site_label_2
_geom_angle_atom_site_label_3
_geom_angle
_geom_angle_site_symmetry_1
_geom_angle_site_symmetry_3
_geom_angle_publ_flag
O5 Cu O3 91.09(11) . . ?
O5 Cu N1 175.77(13) . . ?
O3 Cu N1 89.76(12) . . ?
O5 Cu N4 88.36(12) . . ?
O3 Cu N4 176.49(13) . . ?
N1 Cu N4 90.54(13) . . ?
O5 Cu O1 96.68(13) . . ?
O3 Cu O1 90.53(14) . . ?
N1 Cu O1 87.46(14) . . ?
N4 Cu O1 92.98(15) . . ?
O5 Cu O2 85.47(12) . . ?
O3 Cu O2 91.63(12) . . ?
N1 Cu O2 90.36(13) . . ?
N4 Cu O2 84.87(13) . . ?
O1 Cu O2 176.92(14) . . ?
O4 S1 O4 111.3(3) . 4_566 ?
O4 S1 O3 107.77(17) . . ?
O4 S1 O3 109.94(15) 4_566 . ?
O4 S1 O3 109.94(15) . 4_566 ?
O4 S1 O3 107.77(17) 4_566 4_566 ?
O3 S1 O3 110.2(2) . 4_566 ?
O6 S2 O6 112.1(3) . 4_566 ?
O6 S2 O5 107.93(17) . 4_566 ?
O6 S2 O5 109.84(16) 4_566 4_566 ?
O6 S2 O5 107.93(17) . 4_566 ?
O6 S2 O5 109.84(16) 4_566 4_566 ?
O5 S2 O5 0.0(2) 4_566 4_566 ?
O6 S2 O5 109.84(16) . . ?
O6 S2 O5 107.93(17) 4_566 . ?
O5 S2 O5 109.2(2) 4_566 . ?
O5 S2 O5 109.2(2) 4_566 . ?
Cu O1 H1A 157(4) . . ?
Cu O1 H1B 106(4) . . ?
H1A O1 H1B 97(5) . . ?
Cu O2 H2C 114(4) . . ?
Cu O2 H2B 96(4) . . ?
H2C O2 H2B 106(5) . . ?
S1 O3 Cu 133.24(18) . . ?
S2 O5 Cu 132.59(19) . . ?
H9C O9 H9B 101(5) . . ?
H10A O10 H10B 85(5) . . ?
C5 N1 C1 116.6(3) . . ?
C5 N1 Cu 120.6(3) . . ?
C1 N1 Cu 122.7(3) . . ?
C6 N2 C3 127.0(3) . . ?
C6 N2 H2A 116.5 . . ?
C3 N2 H2A 116.5 . . ?
C6 N3 C7 121.0(4) . . ?
C6 N3 H3 119.5 . . ?
C7 N3 H3 119.5 . . ?
C8 N4 C12 116.4(3) . . ?
C8 N4 Cu 122.0(3) . . ?
C12 N4 Cu 121.7(3) . . ?
C10 N5 C13 126.1(3) . . ?
C10 N5 H5A 116.9 . . ?
C13 N5 H5A 116.9 . . ?
C13 N6 C14 119.2(3) . . ?
C13 N6 H6 120.4 . . ?
C14 N6 H6 120.4 . . ?
N1 C1 C2 122.9(4) . . ?
N1 C1 H1 118.5 . . ?
C2 C1 H1 118.5 . . ?
C1 C2 C3 120.6(4) . . ?
C1 C2 H2 119.7 . . ?
C3 C2 H2 119.7 . . ?
C2 C3 N2 118.9(4) . . ?
C2 C3 C4 117.2(4) . . ?
N2 C3 C4 123.9(4) . . ?
C5 C4 C3 118.2(4) . . ?
C5 C4 H4 120.9 . . ?
C3 C4 H4 120.9 . . ?
N1 C5 C4 124.4(4) . . ?
N1 C5 H5 117.8 . . ?
C4 C5 H5 117.8 . . ?
O7 C6 N3 123.4(4) . . ?
O7 C6 N2 123.0(4) . . ?
N3 C6 N2 113.6(4) . . ?
N3 C7 C7 112.0(4) . 5_675 ?
N3 C7 H7A 109.2 . . ?
C7 C7 H7A 109.2 5_675 . ?
N3 C7 H7B 109.2 . . ?
C7 C7 H7B 109.2 5_675 . ?
H7A C7 H7B 107.9 . . ?
N4 C8 C9 125.2(4) . . ?
N4 C8 H8A 117.4 . . ?
C9 C8 H8A 117.4 . . ?
C8 C9 C10 117.9(4) . . ?
C8 C9 H9A 121.1 . . ?
C10 C9 H9A 121.1 . . ?
C11 C10 N5 119.4(4) . . ?
C11 C10 C9 116.9(4) . . ?
N5 C10 C9 123.6(4) . . ?
C12 C11 C10 121.1(4) . . ?
C12 C11 H11A 119.5 . . ?
C10 C11 H11A 119.5 . . ?
N4 C12 C11 122.5(4) . . ?
N4 C12 H12A 118.7 . . ?
C11 C12 H12A 118.7 . . ?
O8 C13 N6 123.0(4) . . ?
O8 C13 N5 123.4(4) . . ?
N6 C13 N5 113.6(4) . . ?
N6 C14 C14 108.9(4) . 5_565 ?
N6 C14 H14A 109.9 . . ?
C14 C14 H14A 109.9 5_565 . ?
N6 C14 H14B 109.9 . . ?
C14 C14 H14B 109.9 5_565 . ?
H14A C14 H14B 108.3 . . ?

loop_
_geom_bond_atom_site_label_1
_geom_bond_atom_site_label_2
_geom_bond_distance
_geom_bond_site_symmetry_2
_geom_bond_publ_flag
Cu O5 1.975(3) . ?
Cu O3 1.991(3) . ?
Cu N1 1.999(3) . ?
Cu N4 2.010(3) . ?
Cu O1 2.443(5) . ?
Cu O2 2.627(5) . ?
S1 O4 1.454(3) . ?
S1 O4 1.454(3) 4_566 ?
S1 O3 1.487(3) . ?
S1 O3 1.487(3) 4_566 ?
S2 O6 1.454(3) . ?
S2 O6 1.454(3) 4_566 ?
S2 O5 1.487(3) 4_566 ?
S2 O5 1.487(3) 4_566 ?
S2 O5 1.487(3) . ?
O1 H1A 0.85(2) . ?
O1 H1B 0.853(19) . ?
O2 H2C 0.892(19) . ?
O2 H2B 0.888(19) . ?
O7 C6 1.233(5) . ?
O8 C13 1.224(5) . ?
O9 H9C 0.91(2) . ?
O9 H9B 0.931(19) . ?
O10 H10A 0.861(19) . ?
O10 H10B 0.855(19) . ?
N1 C5 1.337(5) . ?
N1 C1 1.344(5) . ?
N2 C6 1.381(5) . ?
N2 C3 1.383(5) . ?
N2 H2A 0.8600 . ?
N3 C6 1.338(5) . ?
N3 C7 1.450(5) . ?
N3 H3 0.8600 . ?
N4 C8 1.325(5) . ?
N4 C12 1.353(5) . ?
N5 C10 1.385(5) . ?
N5 C13 1.388(5) . ?
N5 H5A 0.8600 . ?
N6 C13 1.344(5) . ?
N6 C14 1.462(5) . ?
N6 H6 0.8600 . ?
C1 C2 1.363(5) . ?
C1 H1 0.9300 . ?
C2 C3 1.381(5) . ?
C2 H2 0.9300 . ?
C3 C4 1.402(5) . ?
C4 C5 1.375(5) . ?
C4 H4 0.9300 . ?
C5 H5 0.9300 . ?
C7 C7 1.501(8) 5_675 ?
C7 H7A 0.9700 . ?
C7 H7B 0.9700 . ?
C8 C9 1.383(6) . ?
C8 H8A 0.9300 . ?
C9 C10 1.399(5) . ?
C9 H9A 0.9300 . ?
C10 C11 1.384(5) . ?
C11 C12 1.361(5) . ?
C11 H11A 0.9300 . ?
C12 H12A 0.9300 . ?
C14 C14 1.501(7) 5_565 ?
C14 H14A 0.9700 . ?
C14 H14B 0.9700 . ?

loop_
_geom_hbond_atom_site_label_D
_geom_hbond_atom_site_label_H
_geom_hbond_atom_site_label_A
_geom_hbond_distance_DH
_geom_hbond_distance_HA
_geom_hbond_distance_DA
_geom_hbond_angle_DHA
_geom_hbond_site_symmetry_A
O10 H10A O3 0.861(19) 2.35(5) 2.916(6) 124(5) 2_575
O9 H9C O5 0.91(2) 2.15(5) 2.795(5) 127(5) 4_566
N6 H6 O10 0.86 2.13 2.942(5) 157.3 8
N5 H5A O4 0.86 2.10 2.921(4) 158.8 7_575
C11 H11A O4 0.93 2.60 3.348(5) 138.4 7_575
O2 H2C O7 0.892(19) 2.00(2) 2.866(5) 164(5) 4_565
C5 H5 O8 0.93 2.56 3.477(5) 170.4 4_565
C8 H8A O7 0.93 2.59 3.502(5) 168.2 4_565
O2 H2B O4 0.888(19) 2.08(3) 2.866(5) 148(5) 4_566
C1 H1 O4 0.93 2.54 3.415(5) 157.2 4_566
O9 H9C O5 0.91(2) 2.15(5) 2.795(5) 127(5) 4_566
N2 H2A O6 0.86 2.01 2.853(4) 165.5 6_656
N3 H3 O9 0.86 2.09 2.864(6) 148.9 6_656
O1 H1B O6 0.853(19) 2.23(4) 2.966(6) 145(5) .
O1 H1B O10 0.853(19) 2.59(5) 3.111(6) 120(4) .
O10 H10B O9 0.855(19) 1.98(3) 2.793(7) 160(6) .
C4 H4 O7 0.93 2.28 2.837(5) 118.2 .
C9 H9A O8 0.93 2.28 2.832(5) 117.4 .
